data_7104288
loop_
_publ_author_name
'Stubenhofer, Markus'
'Kuntz, Christian'
'Bal\'azs, G\'abor'
'Zabel, Manfred'
'Scheer, Manfred'

_publ_section_title
;
 1,2,3-triphosphole derivatives as reactive intermediates.
;
_journal_issue 13
_journal_name_full 'Chemical communications (Cambridge, England)'
_journal_page_first 1745
_journal_page_last 1747
_journal_paper_doi 10.1039/b822732b
_journal_volume 34
_journal_year 2009
_chemical_compound_source 'see text'
_chemical_formula_moiety 'C32 H10 O20 P6 W4, C H2 Cl2'
_chemical_formula_sum 'C33 H12 Cl2 O20 P6 W4'
_chemical_formula_weight 1720.51
_chemical_name_systematic ?
_space_group_IT_number 2
_symmetry_cell_setting triclinic
_symmetry_Int_Tables_number 2
_symmetry_space_group_name_Hall '-P 1'
_symmetry_space_group_name_H-M 'P -1'
_atom_sites_solution_hydrogens geom
_atom_sites_solution_primary direct
_atom_sites_solution_secondary difmap
_cell_angle_alpha 111.295(6)
_cell_angle_beta 104.846(7)
_cell_angle_gamma 99.201(18)
_cell_formula_units_Z 2
_cell_length_a 11.547(3)
_cell_length_b 14.237(3)
_cell_length_c 17.070(7)
_cell_measurement_reflns_used 6178
_cell_measurement_temperature 123
_cell_measurement_theta_max 62.1439
_cell_measurement_theta_min 2.9566
_cell_volume 2425.6(13)
_computing_cell_refinement
;
CrysAlis RED, Oxford Diffraction Ltd.,
Version 1.171.30.3 (release 12-05-2006 CrysAlis171 .NET)
;
_computing_data_collection
;
CrysAlis CCD, Oxford Diffraction Ltd.,
Version 1.171.30.3 (release 12-05-2006 CrysAlis171 .NET)
;
_computing_data_reduction
;
CrysAlis RED, Oxford Diffraction Ltd.,
Version 1.171.30.3 (release 12-05-2006 CrysAlis171 .NET)
;
_computing_molecular_graphics 'PLATON (Spek, 1990)'
_computing_publication_material 'PLATON (Spek, 2003)'
_computing_structure_refinement 'SHELXL-97 (Sheldrick, 1997)'
_computing_structure_solution 'SIR-97 (Altomare, 1993)'
_diffrn_ambient_temperature 123
_diffrn_detector_area_resol_mean 10.5431
_diffrn_measured_fraction_theta_full 0.790
_diffrn_measured_fraction_theta_max 0.790
_diffrn_measurement_details
;
1 omega -27.00 22.00 1.0000 1.5000
omega____ theta____ kappa____ phi______ omega'___ theta'___ frames
- -1.2571 45.0000 120.0000 0.0000 0.0000 49

2 omega -21.00 26.00 1.0000 1.5000
omega____ theta____ kappa____ phi______ omega'___ theta'___ frames
- 2.5071 45.0000 240.0000 0.0000 0.0000 47

3 phi -177.00 -119.00 1.0000 1.5000
omega____ theta____ kappa____ phi______ omega'___ theta'___ frames
40.0000 2.5071 0.0000 - 0.0000 0.0000 58

4 omega -113.00 -57.00 1.0000 2.0000
omega____ theta____ kappa____ phi______ omega'___ theta'___ frames
- -83.1433 106.0000 227.0000 0.0000 0.0000 56

5 phi -31.00 31.00 1.0000 2.0000
omega____ theta____ kappa____ phi______ omega'___ theta'___ frames
-40.0000 -83.1433 0.0000 - 0.0000 0.0000 62

6 omega -115.00 -59.00 1.0000 2.0000
omega____ theta____ kappa____ phi______ omega'___ theta'___ frames
- -83.1433 75.0000 0.0000 0.0000 0.0000 56

7 omega -107.00 -50.00 1.0000 2.0000
omega____ theta____ kappa____ phi______ omega'___ theta'___ frames
- -83.1433 -79.0000 314.0000 0.0000 0.0000 57

8 omega -107.00 -56.00 1.0000 2.0000
omega____ theta____ kappa____ phi______ omega'___ theta'___ frames
- -83.1433 -45.0000 240.0000 0.0000 0.0000 51

9 omega -115.00 -61.00 1.0000 2.0000
omega____ theta____ kappa____ phi______ omega'___ theta'___ frames
- -83.1433 112.0000 60.0000 0.0000 0.0000 54

10 omega 54.00 82.00 1.0000 2.0000
omega____ theta____ kappa____ phi______ omega'___ theta'___ frames
- 84.3933 -121.0000 217.0000 0.0000 0.0000 28

11 omega 81.00 109.00 1.0000 2.0000
omega____ theta____ kappa____ phi______ omega'___ theta'___ frames
- 84.3933 -45.0000 120.0000 0.0000 0.0000 28

12 omega 58.00 109.00 1.0000 2.0000
omega____ theta____ kappa____ phi______ omega'___ theta'___ frames
- 84.3933 45.0000 0.0000 0.0000 0.0000 51

13 omega 11.00 61.00 1.0000 2.0000
omega____ theta____ kappa____ phi______ omega'___ theta'___ frames
- 84.3933 -45.0000 120.0000 0.0000 0.0000 50

14 omega 60.00 100.00 1.0000 2.0000
omega____ theta____ kappa____ phi______ omega'___ theta'___ frames
- 84.3933 -45.0000 0.0000 0.0000 0.0000 40

15 omega 105.00 133.00 1.0000 2.0000
omega____ theta____ kappa____ phi______ omega'___ theta'___ frames
- 84.3933 64.0000 -48.0000 0.0000 0.0000 28

;
_diffrn_measurement_device_type 'Oxford Diffraction Gemini Ultra'
_diffrn_measurement_method omega-scan
_diffrn_radiation_monochromator graphite
_diffrn_radiation_probe x-ray
_diffrn_radiation_source 'Enhance (Cu) X-ray Source'
_diffrn_radiation_type CuK\a
_diffrn_radiation_wavelength 1.54184
_diffrn_reflns_av_R_equivalents 0.0266
_diffrn_reflns_av_sigmaI/netI 0.0431
_diffrn_reflns_limit_h_max 13
_diffrn_reflns_limit_h_min -12
_diffrn_reflns_limit_k_max 14
_diffrn_reflns_limit_k_min -15
_diffrn_reflns_limit_l_max 19
_diffrn_reflns_limit_l_min -15
_diffrn_reflns_number 10270
_diffrn_reflns_reduction_process
;
;
_diffrn_reflns_theta_full 62.12
_diffrn_reflns_theta_max 62.12
_diffrn_reflns_theta_min 2.96
_exptl_absorpt_coefficient_mu 20.615
_exptl_absorpt_correction_T_max 1.00000
_exptl_absorpt_correction_T_min 0.29287
_exptl_absorpt_correction_type multi-scan
_exptl_absorpt_process_details
;
CrysAlis RED, Oxford Diffraction Ltd.,
Version 1.171.30.3 (release 12-05-2006 CrysAlis171 .NET)
Empirical absorption correction using spherical harmonics,
implemented in SCALE3 ABSPACK scaling algorithm.
;
_exptl_crystal_colour yellow
_exptl_crystal_density_diffrn 2.356
_exptl_crystal_density_method 'Not Measured'
_exptl_crystal_description 'flat prism'
_exptl_crystal_F_000 1580
_exptl_crystal_size_max 0.13
_exptl_crystal_size_mid 0.09
_exptl_crystal_size_min 0.04
_platon_squeeze_details
;
With the aid of PLATON two solvent accessible areas were found, but it was
impossible to refine any reasonable molecule from difference Fourier peaks.
Therefore the midpoint, the size and the number of electrons in these voids
were refined and the contribution to the calculated structure factors of
the disordered solvent is taken into account by back-Fourier transformation
with the program SQUEEZE (Sluis and Spek, 1990). The void were found at
(0.500, 1.000, 0.500 ) the sizes is 96\%A^3^, 38 e^-^. This electron
number corresponds to one dichlormethane molecule.
;
_refine_diff_density_max 1.270
_refine_diff_density_min -1.214
_refine_diff_density_rms 0.156
_refine_ls_extinction_method none
_refine_ls_goodness_of_fit_ref 0.972
_refine_ls_hydrogen_treatment constr
_refine_ls_matrix_type full
_refine_ls_number_parameters 585
_refine_ls_number_reflns 6061
_refine_ls_number_restraints 0
_refine_ls_restrained_S_all 0.972
_refine_ls_R_factor_all 0.0395
_refine_ls_R_factor_gt 0.0301
_refine_ls_shift/su_max 0.001
_refine_ls_shift/su_mean 0.000
_refine_ls_structure_factor_coef Fsqd
_refine_ls_weighting_details 'calc w=1/[\s^2^(Fo^2^)+(0.0435P)^2^] where P=(Fo^2^+2Fc^2^)/3'
_refine_ls_weighting_scheme calc
_refine_ls_wR_factor_gt 0.0690
_refine_ls_wR_factor_ref 0.0709
_reflns_number_gt 4743
_reflns_number_total 6061
_reflns_threshold_expression I>2\s(I)
_cod_data_source_file b822732b.txt
_cod_data_source_block pw2ph
_cod_depositor_comments
;
The following automatic conversions were performed:
'_symmetry_cell_setting' value 'Triclinic' changed to 'triclinic'
according to '/home/saulius/struct/CIF-dictionaries/cif_core.dic'
dictionary named 'cif_core.dic' version 2.4.1 from 2010-06-29.

Automatic conversion script
Id: cif_fix_enum 1527 2010-12-29 10:47:43Z saulius 
;
_cod_database_code 7104288

loop_
_symmetry_equiv_pos_site_id
_symmetry_equiv_pos_as_xyz
1 x,y,z
2 -x,-y,-z

loop_
_atom_site_aniso_label
_atom_site_aniso_U_11
_atom_site_aniso_U_22
_atom_site_aniso_U_33
_atom_site_aniso_U_23
_atom_site_aniso_U_13
_atom_site_aniso_U_12
W1 0.0132(2) 0.0204(2) 0.0124(2) 0.0041(2) 0.0003(2) -0.0006(2)
W2 0.0164(2) 0.0118(2) 0.0121(2) 0.0023(2) 0.0022(2) -0.0002(1)
W3 0.0143(2) 0.0128(2) 0.0166(3) 0.0048(2) 0.0035(2) 0.0003(1)
W4 0.0263(2) 0.0100(2) 0.0186(3) 0.0038(2) 0.0081(2) 0.0014(2)
P1 0.0120(9) 0.0139(9) 0.0115(13) 0.0027(9) 0.0017(9) 0.0026(8)
P2 0.0249(11) 0.0228(11) 0.0117(14) 0.0066(10) -0.0029(10) -0.0107(9)
P3 0.0145(10) 0.0125(9) 0.0108(13) 0.0041(9) 0.0026(9) 0.0004(8)
P4 0.0122(9) 0.0114(9) 0.0127(13) 0.0032(9) 0.0014(9) 0.0023(8)
P5 0.0145(10) 0.0112(9) 0.0144(13) 0.0041(9) 0.0009(9) 0.0018(8)
P6 0.0184(10) 0.0098(9) 0.0169(13) 0.0057(9) 0.0010(10) 0.0013(8)
O1 0.029(3) 0.052(4) 0.044(5) 0.030(4) 0.015(3) 0.021(3)
O2 0.029(4) 0.047(4) 0.014(4) 0.005(4) 0.007(3) 0.005(3)
O3 0.038(4) 0.022(3) 0.037(5) 0.011(3) -0.001(3) -0.001(3)
O4 0.038(4) 0.051(4) 0.034(5) 0.019(4) 0.020(4) 0.023(3)
O5 0.021(3) 0.058(4) 0.038(5) 0.016(4) 0.000(3) -0.005(3)
O6 0.063(4) 0.022(3) 0.021(4) 0.015(3) 0.015(4) 0.011(3)
O7 0.022(4) 0.036(4) 0.030(5) 0.012(3) 0.007(3) 0.002(3)
O8 0.053(4) 0.018(3) 0.029(4) 0.010(3) 0.022(4) 0.011(3)
O9 0.020(3) 0.029(3) 0.023(4) 0.007(3) 0.010(3) 0.003(3)
O10 0.036(4) 0.035(3) 0.010(4) 0.000(3) 0.008(3) 0.013(3)
O11 0.030(3) 0.019(3) 0.034(5) 0.005(3) 0.005(3) -0.001(3)
O12 0.040(4) 0.051(4) 0.031(5) 0.026(4) 0.013(4) 0.021(3)
O13 0.027(3) 0.023(3) 0.030(4) 0.002(3) 0.014(3) 0.009(3)
O14 0.028(3) 0.032(3) 0.035(5) 0.011(3) -0.002(3) 0.008(3)
O15 0.047(4) 0.040(4) 0.061(6) 0.020(4) 0.032(4) -0.002(3)
O16 0.061(4) 0.027(3) 0.022(4) 0.010(3) 0.013(4) 0.005(3)
O17 0.045(5) 0.060(5) 0.031(5) 0.017(4) 0.000(4) -0.006(4)
O18 0.046(4) 0.031(4) 0.039(5) 0.024(4) 0.014(4) 0.002(3)
O19 0.023(4) 0.048(4) 0.068(6) 0.030(4) 0.011(4) 0.006(3)
O20 0.111(7) 0.025(4) 0.066(7) 0.007(4) 0.066(6) 0.021(4)
C1 0.017(4) 0.008(4) 0.011(5) 0.000(3) 0.007(4) 0.008(3)
C2 0.015(4) 0.012(4) 0.015(5) 0.005(4) 0.003(4) 0.005(3)
C3 0.015(4) 0.016(4) 0.014(5) 0.005(4) 0.007(4) 0.002(3)
C4 0.023(4) 0.017(4) 0.012(5) 0.003(4) 0.008(4) 0.007(3)
C5 0.029(5) 0.028(5) 0.008(5) 0.011(4) 0.007(4) 0.018(4)
C6 0.018(4) 0.020(4) 0.012(5) 0.005(4) 0.002(4) 0.008(3)
C7 0.017(4) 0.018(4) 0.008(5) 0.001(4) 0.002(4) 0.000(3)
C8 0.014(4) 0.019(4) 0.019(5) 0.014(4) 0.003(4) 0.008(3)
C9 0.020(4) 0.017(4) 0.021(6) 0.003(4) 0.005(4) 0.009(3)
C10 0.019(4) 0.029(5) 0.019(6) 0.006(4) -0.006(4) 0.006(4)
C11 0.037(5) 0.021(5) 0.031(6) 0.015(5) 0.002(5) 0.010(4)
C12 0.035(5) 0.018(4) 0.020(6) 0.009(4) 0.004(5) 0.007(4)
C13 0.010(4) 0.039(5) 0.022(6) 0.020(5) 0.009(4) 0.008(4)
C14 0.012(4) 0.022(4) 0.024(7) 0.009(5) -0.005(5) -0.003(4)
C15 0.021(4) 0.024(5) 0.010(5) 0.004(4) 0.001(4) 0.003(4)
C16 0.016(4) 0.027(5) 0.037(7) 0.019(5) -0.006(5) 0.001(4)
C17 0.015(5) 0.037(5) 0.011(6) -0.001(4) 0.000(4) -0.007(4)
C18 0.025(4) 0.014(4) 0.012(5) -0.001(4) 0.008(4) 0.001(3)
C19 0.016(5) 0.018(4) 0.023(6) 0.004(4) -0.001(4) 0.006(3)
C20 0.025(4) 0.023(4) 0.016(5) 0.0050 0.017(4) 0.009(3)
C21 0.018(5) 0.019(4) 0.026(6) 0.006(4) -0.008(4) 0.000(4)
C22 0.016(4) 0.022(4) 0.007(6) 0.003(4) 0.008(4) 0.002(3)
C23 0.019(4) 0.016(4) 0.017(6) 0.006(4) 0.000(4) -0.001(3)
C24 0.023(4) 0.017(4) 0.034(6) 0.013(4) 0.014(5) 0.003(4)
C25 0.016(4) 0.024(5) 0.011(5) 0.006(4) 0.004(4) 0.002(4)
C26 0.021(5) 0.019(4) 0.019(6) 0.003(4) 0.006(4) 0.002(4)
C27 0.026(5) 0.017(4) 0.033(6) 0.009(4) 0.006(5) -0.003(4)
C28 0.029(5) 0.016(4) 0.025(6) 0.010(4) 0.000(4) 0.000(4)
C29 0.027(5) 0.030(5) 0.015(6) 0.009(4) -0.001(5) -0.005(4)
C30 0.025(5) 0.023(5) 0.029(6) 0.011(5) 0.009(5) 0.008(4)
C31 0.030(5) 0.021(4) 0.030(6) 0.014(4) 0.021(5) 0.012(4)
C32 0.069(7) 0.015(5) 0.017(6) 0.005(4) 0.029(6) 0.013(5)
Cl1 0.089(3) 0.138(4) 0.141(4) 0.110(4) 0.069(3) 0.066(3)
Cl2 0.079(3) 0.376(10) 0.466(12) 0.381(10) 0.133(5) 0.117(5)
C40 0.157(19) 0.087(12) 0.067(13) -0.009(10) 0.000(13) 0.038(12)

loop_
_atom_site_label
_atom_site_type_symbol
_atom_site_thermal_displace_type
_atom_site_fract_x
_atom_site_fract_y
_atom_site_fract_z
_atom_site_occupancy
_atom_site_U_iso_or_equiv
_atom_site_calc_flag
_atom_site_refinement_flags
W1 W Uani 1.34550(3) 0.55287(3) 0.35362(3) 1.000 0.0177(1) . .
W2 W Uani 0.83916(3) 0.14429(3) -0.07864(3) 1.000 0.0154(1) . .
W3 W Uani 0.64869(3) 0.24012(3) 0.19262(3) 1.000 0.0158(1) . .
W4 W Uani 0.92938(3) 0.74587(3) 0.38444(3) 1.000 0.0194(1) . .
P1 P Uani 1.13710(17) 0.42692(15) 0.25896(14) 1.000 0.0139(6) . .
P2 P Uani 1.0764(2) 0.39471(17) 0.11680(15) 1.000 0.0242(7) . .
P3 P Uani 0.92661(18) 0.25654(15) 0.08449(14) 1.000 0.0137(6) . .
P4 P Uani 0.81503(17) 0.34153(14) 0.16244(15) 1.000 0.0134(6) . .
P5 P Uani 0.96611(18) 0.45596(15) 0.29072(15) 1.000 0.0149(6) . .
P6 P Uani 0.95622(18) 0.59696(15) 0.26533(15) 1.000 0.0164(6) . .
O1 O Uani 1.4566(6) 0.3784(5) 0.3929(5) 1.000 0.037(2) . .
O2 O Uani 1.4186(6) 0.4762(5) 0.1777(5) 1.000 0.033(2) . .
O3 O Uani 1.2831(6) 0.7490(5) 0.3212(4) 1.000 0.037(2) . .
O4 O Uani 1.2593(6) 0.6182(5) 0.5251(5) 1.000 0.038(3) . .
O5 O Uani 1.6206(6) 0.6973(5) 0.4687(5) 1.000 0.045(2) . .
O6 O Uani 0.8443(6) 0.3479(5) -0.1148(4) 1.000 0.034(2) . .
O7 O Uani 0.5552(6) 0.1012(5) -0.0912(4) 1.000 0.031(3) . .
O8 O Uani 0.8243(6) -0.0769(4) -0.0685(4) 1.000 0.032(2) . .
O9 O Uani 1.1197(5) 0.1701(4) -0.0732(4) 1.000 0.0252(19) . .
O10 O Uani 0.7460(6) 0.0189(5) -0.2888(4) 1.000 0.030(2) . .
O11 O Uani 0.6462(5) 0.0163(5) 0.0542(5) 1.000 0.032(2) . .
O12 O Uani 0.8563(6) 0.2256(5) 0.3487(5) 1.000 0.037(3) . .
O13 O Uani 0.6546(5) 0.4675(5) 0.3240(4) 1.000 0.0284(19) . .
O14 O Uani 0.4215(6) 0.2454(5) 0.0428(5) 1.000 0.035(2) . .
O15 O Uani 0.4436(7) 0.1317(5) 0.2491(5) 1.000 0.049(3) . .
O16 O Uani 0.8853(6) 0.6098(5) 0.4936(4) 1.000 0.038(2) . .
O17 O Uani 1.2156(7) 0.8299(6) 0.5055(5) 1.000 0.051(3) . .
O18 O Uani 0.9987(6) 0.8802(5) 0.2804(5) 1.000 0.037(3) . .
O19 O Uani 0.6405(6) 0.6658(5) 0.2686(5) 1.000 0.046(3) . .
O20 O Uani 0.8744(9) 0.9379(5) 0.5211(6) 1.000 0.063(4) . .
C1 C Uani 1.0986(7) 0.2920(5) 0.2478(5) 1.000 0.012(3) . .
C2 C Uani 1.0031(7) 0.2159(6) 0.1693(6) 1.000 0.015(3) . .
C3 C Uani 0.9610(7) 0.1139(6) 0.1620(6) 1.000 0.015(3) . .
C4 C Uani 1.0141(7) 0.0903(6) 0.2324(6) 1.000 0.018(3) . .
C5 C Uani 1.1072(7) 0.1632(6) 0.3072(6) 1.000 0.019(3) . .
C6 C Uani 1.1494(7) 0.2654(6) 0.3172(6) 1.000 0.018(3) . .
C7 C Uani 0.8362(7) 0.5366(6) 0.1540(6) 1.000 0.017(3) . .
C8 C Uani 0.7741(7) 0.4307(6) 0.1118(6) 1.000 0.016(3) . .
C9 C Uani 0.6779(7) 0.3900(6) 0.0294(6) 1.000 0.021(3) . .
C10 C Uani 0.6454(8) 0.4548(7) -0.0111(6) 1.000 0.026(3) . .
C11 C Uani 0.7064(8) 0.5623(7) 0.0309(7) 1.000 0.030(3) . .
C12 C Uani 0.7997(8) 0.6031(6) 0.1130(6) 1.000 0.025(3) . .
C13 C Uani 1.4124(7) 0.4394(7) 0.3783(6) 1.000 0.021(3) . .
C14 C Uani 1.3934(7) 0.5061(7) 0.2402(7) 1.000 0.023(3) . .
C15 C Uani 1.2999(7) 0.6781(7) 0.3322(6) 1.000 0.021(3) . .
C16 C Uani 1.2918(8) 0.5949(7) 0.4641(8) 1.000 0.029(3) . .
C17 C Uani 1.5201(8) 0.6481(7) 0.4272(6) 1.000 0.027(3) . .
C18 C Uani 0.8408(7) 0.2782(6) -0.0985(6) 1.000 0.019(3) . .
C19 C Uani 0.6573(8) 0.1194(6) -0.0854(6) 1.000 0.022(3) . .
C20 C Uani 0.8306(8) 0.0023(7) -0.0703(6) 1.000 0.020(3) . .
C21 C Uani 1.0202(8) 0.1606(6) -0.0756(6) 1.000 0.026(3) . .
C22 C Uani 0.7795(7) 0.0625(6) -0.2152(6) 1.000 0.016(3) . .
C23 C Uani 0.6479(7) 0.0957(6) 0.1028(6) 1.000 0.020(3) . .
C24 C Uani 0.7839(8) 0.2313(6) 0.2933(7) 1.000 0.023(3) . .
C25 C Uani 0.6520(7) 0.3856(7) 0.2785(6) 1.000 0.018(3) . .
C26 C Uani 0.5057(8) 0.2442(6) 0.0951(6) 1.000 0.022(3) . .
C27 C Uani 0.5173(8) 0.1709(6) 0.2282(7) 1.000 0.028(3) . .
C28 C Uani 0.8988(8) 0.6571(6) 0.4540(6) 1.000 0.026(3) . .
C29 C Uani 1.1148(8) 0.7970(7) 0.4608(6) 1.000 0.028(3) . .
C30 C Uani 0.9714(8) 0.8321(7) 0.3160(7) 1.000 0.026(3) . .
C31 C Uani 0.7422(8) 0.6959(6) 0.3101(6) 1.000 0.023(3) . .
C32 C Uani 0.8960(10) 0.8685(7) 0.4732(6) 1.000 0.031(3) . .
Cl1 Cl Uani 0.5027(4) 0.8502(4) 0.2721(3) 1.000 0.096(2) . .
Cl2 Cl Uani 0.7192(4) 0.9183(7) 0.2354(6) 1.000 0.229(5) . .
C40 C Uani 0.6294(19) 0.9550(13) 0.3017(11) 1.000 0.124(9) . .
H1 H Uiso 1.15570 0.34960 0.10200 1.000 0.0360 . .
H2 H Uiso 1.04420 0.61390 0.23920 1.000 0.0250 . .
H22 H Uiso 0.89710 0.06180 0.10940 1.000 0.0180 calc R
H23 H Uiso 0.98480 0.02190 0.22830 1.000 0.0220 calc R
H24 H Uiso 1.14420 0.14410 0.35350 1.000 0.0230 calc R
H25 H Uiso 1.21230 0.31650 0.37090 1.000 0.0210 calc R
H28 H Uiso 0.63460 0.31720 0.00090 1.000 0.0250 calc R
H29 H Uiso 0.58110 0.42610 -0.06780 1.000 0.0320 calc R
H30 H Uiso 0.68390 0.60680 0.00310 1.000 0.0360 calc R
H31 H Uiso 0.84010 0.67640 0.14260 1.000 0.0300 calc R
H40A H Uiso 0.59960 1.01390 0.29460 1.000 0.1490 calc R
H40B H Uiso 0.68060 0.97940 0.36530 1.000 0.1490 calc R

loop_
_atom_type_symbol
_atom_type_description
_atom_type_scat_dispersion_real
_atom_type_scat_dispersion_imag
_atom_type_scat_source
W W -5.4734 5.5774 'International Tables Vol C Tables 4.2.6.8 and 6.1.1.4'
P P 0.2955 0.4335 'International Tables Vol C Tables 4.2.6.8 and 6.1.1.4'
O O 0.0492 0.0322 'International Tables Vol C Tables 4.2.6.8 and 6.1.1.4'
Cl Cl 0.3639 0.7018 'International Tables Vol C Tables 4.2.6.8 and 6.1.1.4'
H H 0.0000 0.0000 'International Tables Vol C Tables 4.2.6.8 and 6.1.1.4'
C C 0.0181 0.0091 'International Tables Vol C Tables 4.2.6.8 and 6.1.1.4'

loop_
_geom_angle_atom_site_label_1
_geom_angle_atom_site_label_2
_geom_angle_atom_site_label_3
_geom_angle
_geom_angle_site_symmetry_1
_geom_angle_site_symmetry_2
_geom_angle_site_symmetry_3
_geom_angle_publ_flag
P1 W1 C13 91.6(3) . . . yes
P1 W1 C14 86.9(3) . . . yes
P1 W1 C15 94.9(3) . . . yes
P1 W1 C16 91.0(3) . . . yes
P1 W1 C17 176.3(3) . . . yes
C13 W1 C14 87.2(4) . . . yes
C13 W1 C15 173.0(4) . . . yes
C13 W1 C16 92.4(4) . . . yes
C13 W1 C17 85.6(4) . . . yes
C14 W1 C15 90.4(4) . . . yes
C14 W1 C16 177.9(4) . . . yes
C14 W1 C17 90.6(4) . . . yes
C15 W1 C16 90.2(4) . . . yes
C15 W1 C17 87.8(4) . . . yes
C16 W1 C17 91.5(4) . . . yes
P3 W2 C18 88.3(3) . . . yes
P3 W2 C19 95.2(3) . . . yes
P3 W2 C20 96.6(3) . . . yes
P3 W2 C21 86.8(3) . . . yes
P3 W2 C22 174.1(3) . . . yes
C18 W2 C19 92.5(4) . . . yes
C18 W2 C20 175.1(4) . . . yes
C18 W2 C21 90.0(4) . . . yes
C18 W2 C22 87.4(4) . . . yes
C19 W2 C20 86.9(4) . . . yes
C19 W2 C21 176.9(4) . . . yes
C19 W2 C22 89.0(3) . . . yes
C20 W2 C21 90.5(4) . . . yes
C20 W2 C22 87.8(4) . . . yes
C21 W2 C22 89.2(3) . . . yes
P4 W3 C23 94.3(3) . . . yes
P4 W3 C24 89.5(3) . . . yes
P4 W3 C25 83.6(3) . . . yes
P4 W3 C26 94.3(3) . . . yes
P4 W3 C27 174.3(3) . . . yes
C23 W3 C24 90.6(4) . . . yes
C23 W3 C25 177.7(4) . . . yes
C23 W3 C26 89.4(4) . . . yes
C23 W3 C27 91.1(4) . . . yes
C24 W3 C25 90.4(4) . . . yes
C24 W3 C26 176.2(4) . . . yes
C24 W3 C27 88.9(4) . . . yes
C25 W3 C26 89.7(4) . . . yes
C25 W3 C27 91.0(4) . . . yes
C26 W3 C27 87.3(4) . . . yes
P6 W4 C28 92.2(3) . . . yes
P6 W4 C29 93.3(3) . . . yes
P6 W4 C30 85.7(3) . . . yes
P6 W4 C31 87.8(3) . . . yes
P6 W4 C32 175.0(3) . . . yes
C28 W4 C29 88.7(4) . . . yes
C28 W4 C30 176.1(4) . . . yes
C28 W4 C31 90.7(4) . . . yes
C28 W4 C32 90.7(4) . . . yes
C29 W4 C30 88.1(4) . . . yes
C29 W4 C31 178.8(4) . . . yes
C29 W4 C32 90.9(4) . . . yes
C30 W4 C31 92.5(4) . . . yes
C30 W4 C32 91.5(4) . . . yes
C31 W4 C32 88.1(4) . . . yes
W1 P1 P2 116.41(11) . . . yes
W1 P1 P5 120.79(11) . . . yes
W1 P1 C1 122.0(3) . . . yes
P2 P1 P5 100.51(12) . . . yes
P2 P1 C1 99.0(3) . . . yes
P5 P1 C1 93.2(3) . . . yes
P1 P2 P3 91.26(12) . . . yes
W2 P3 P2 111.40(11) . . . yes
W2 P3 P4 123.03(11) . . . yes
W2 P3 C2 125.2(3) . . . yes
P2 P3 P4 97.48(12) . . . yes
P2 P3 C2 98.9(3) . . . yes
P4 P3 C2 95.3(3) . . . yes
W3 P4 P3 119.67(11) . . . yes
W3 P4 P5 110.77(11) . . . yes
W3 P4 C8 118.0(3) . . . yes
P3 P4 P5 101.54(12) . . . yes
P3 P4 C8 103.8(3) . . . yes
P5 P4 C8 100.2(3) . . . yes
P1 P5 P4 101.12(12) . . . yes
P1 P5 P6 100.79(12) . . . yes
P4 P5 P6 95.88(12) . . . yes
W4 P6 P5 116.24(11) . . . yes
W4 P6 C7 118.5(3) . . . yes
P5 P6 C7 100.3(3) . . . yes
P3 P2 H1 98.00 . . . no
P1 P2 H1 94.00 . . . no
W4 P6 H2 118.00 . . . no
C7 P6 H2 95.00 . . . no
P5 P6 H2 105.00 . . . no
P1 C1 C6 122.3(6) . . . yes
P1 C1 C2 117.6(6) . . . yes
C2 C1 C6 119.7(8) . . . no
P3 C2 C1 118.7(7) . . . yes
P3 C2 C3 121.4(7) . . . yes
C1 C2 C3 119.6(8) . . . no
C2 C3 C4 119.1(8) . . . no
C3 C4 C5 121.2(9) . . . no
C4 C5 C6 121.1(9) . . . no
C1 C6 C5 119.3(8) . . . no
C8 C7 C12 119.1(8) . . . no
P6 C7 C8 122.4(7) . . . yes
P6 C7 C12 118.3(7) . . . yes
C7 C8 C9 120.0(9) . . . no
P4 C8 C7 121.1(7) . . . yes
P4 C8 C9 118.9(7) . . . yes
C8 C9 C10 120.4(9) . . . no
C9 C10 C11 120.4(9) . . . no
C10 C11 C12 119.3(9) . . . no
C7 C12 C11 120.7(9) . . . no
W1 C13 O1 176.2(8) . . . yes
W1 C14 O2 177.1(10) . . . yes
W1 C15 O3 175.4(8) . . . yes
W1 C16 O4 178.7(9) . . . yes
W1 C17 O5 176.4(9) . . . yes
W2 C18 O6 174.8(8) . . . yes
W2 C19 O7 177.2(9) . . . yes
W2 C20 O8 177.9(8) . . . yes
W2 C21 O9 179.4(9) . . . yes
W2 C22 O10 179.1(8) . . . yes
W3 C23 O11 179.0(8) . . . yes
W3 C24 O12 178.8(9) . . . yes
W3 C25 O13 177.6(8) . . . yes
W3 C26 O14 176.4(8) . . . yes
W3 C27 O15 179.4(12) . . . yes
W4 C28 O16 178.2(7) . . . yes
W4 C29 O17 176.3(9) . . . yes
W4 C30 O18 177.6(8) . . . yes
W4 C31 O19 178.0(9) . . . yes
W4 C32 O20 177.8(9) . . . yes
C2 C3 H22 120.00 . . . no
C4 C3 H22 120.00 . . . no
C3 C4 H23 119.00 . . . no
C5 C4 H23 119.00 . . . no
C4 C5 H24 119.00 . . . no
C6 C5 H24 119.00 . . . no
C1 C6 H25 120.00 . . . no
C5 C6 H25 120.00 . . . no
C8 C9 H28 120.00 . . . no
C10 C9 H28 120.00 . . . no
C9 C10 H29 120.00 . . . no
C11 C10 H29 120.00 . . . no
C10 C11 H30 120.00 . . . no
C12 C11 H30 120.00 . . . no
C7 C12 H31 120.00 . . . no
C11 C12 H31 120.00 . . . no
Cl1 C40 Cl2 110.4(11) . . . yes
Cl1 C40 H40A 110.00 . . . no
Cl1 C40 H40B 110.00 . . . no
Cl2 C40 H40A 110.00 . . . no
Cl2 C40 H40B 110.00 . . . no
H40A C40 H40B 108.00 . . . no

loop_
_geom_bond_atom_site_label_1
_geom_bond_atom_site_label_2
_geom_bond_distance
_geom_bond_site_symmetry_1
_geom_bond_site_symmetry_2
_geom_bond_publ_flag
W1 P1 2.478(2) . . yes
W1 C13 2.028(10) . . yes
W1 C14 2.056(10) . . yes
W1 C15 2.065(10) . . yes
W1 C16 2.049(11) . . yes
W1 C17 2.018(10) . . yes
W2 P3 2.478(2) . . yes
W2 C18 2.052(9) . . yes
W2 C19 2.039(10) . . yes
W2 C20 2.066(11) . . yes
W2 C21 2.051(10) . . yes
W2 C22 2.053(9) . . yes
W3 P4 2.490(2) . . yes
W3 C23 2.068(9) . . yes
W3 C24 2.062(10) . . yes
W3 C25 2.045(10) . . yes
W3 C26 2.048(9) . . yes
W3 C27 2.018(10) . . yes
W4 P6 2.475(3) . . yes
W4 C28 2.072(9) . . yes
W4 C29 2.048(10) . . yes
W4 C30 2.061(11) . . yes
W4 C31 2.058(10) . . yes
W4 C32 2.021(10) . . yes
Cl1 C40 1.73(2) . . yes
Cl2 C40 1.73(2) . . yes
P1 P5 2.238(3) . . yes
P1 C1 1.828(8) . . yes
P1 P2 2.193(3) . . yes
P2 P3 2.191(4) . . yes
P3 C2 1.824(9) . . yes
P3 P4 2.259(3) . . yes
P4 C8 1.834(10) . . yes
P4 P5 2.244(3) . . yes
P5 P6 2.216(3) . . yes
P6 C7 1.831(9) . . yes
P2 H1 1.2300 . . no
P6 H2 1.2300 . . no
O1 C13 1.145(13) . . yes
O2 C14 1.128(12) . . yes
O3 C15 1.129(13) . . yes
O4 C16 1.151(14) . . yes
O5 C17 1.139(12) . . yes
O6 C18 1.121(12) . . yes
O7 C19 1.136(12) . . yes
O8 C20 1.130(12) . . yes
O9 C21 1.124(11) . . yes
O10 C22 1.105(11) . . yes
O11 C23 1.127(12) . . yes
O12 C24 1.128(13) . . yes
O13 C25 1.133(12) . . yes
O14 C26 1.146(12) . . yes
O15 C27 1.145(13) . . yes
O16 C28 1.134(12) . . yes
O17 C29 1.126(13) . . yes
O18 C30 1.127(13) . . yes
O19 C31 1.121(12) . . yes
O20 C32 1.142(14) . . yes
C1 C2 1.411(12) . . no
C1 C6 1.390(12) . . no
C2 C3 1.404(13) . . no
C3 C4 1.384(13) . . no
C4 C5 1.357(13) . . no
C5 C6 1.391(13) . . no
C7 C8 1.381(13) . . no
C7 C12 1.422(13) . . no
C8 C9 1.396(13) . . no
C9 C10 1.382(14) . . no
C10 C11 1.397(15) . . no
C11 C12 1.377(14) . . no
C3 H22 0.9500 . . no
C4 H23 0.9500 . . no
C5 H24 0.9500 . . no
C6 H25 0.9500 . . no
C9 H28 0.9500 . . no
C10 H29 0.9500 . . no
C11 H30 0.9500 . . no
C12 H31 0.9500 . . no
C40 H40A 0.9900 . . no
C40 H40B 0.9900 . . no

loop_
_geom_contact_atom_site_label_1
_geom_contact_atom_site_label_2
_geom_contact_distance
_geom_contact_site_symmetry_1
_geom_contact_site_symmetry_2
_geom_contact_publ_flag
Cl1 O3 3.163(9) . 1_455 no
Cl1 O19 3.271(10) . . no
Cl1 O7 3.332(8) . 2_665 no
Cl1 C19 3.464(11) . 2_665 no
Cl2 O18 3.300(10) . . no
Cl2 C30 3.492(13) . . no
Cl2 O7 3.377(10) . 2_665 no
P1 C13 3.244(9) . . no
P1 C14 3.133(10) . . no
P1 C15 3.359(11) . . no
P1 C16 3.243(12) . . no
P3 C18 3.169(9) . . no
P3 C19 3.349(10) . . no
P3 C20 3.403(10) . . no
P3 C21 3.127(10) . . no
P4 C24 3.219(10) . . no
P4 C23 3.355(10) . . no
P4 C25 3.041(9) . . no
P4 C26 3.340(10) . . no
P6 C29 3.301(10) . . no
P6 C15 3.693(9) . . no
P6 C28 3.289(10) . . no
P6 C30 3.101(11) . . no
P6 C31 3.158(10) . . no
O1 O13 3.123(10) . 1_655 no
O1 C6 3.340(12) . . no
O1 C25 3.353(12) . 1_655 no
O1 C17 3.177(12) . 2_866 no
O1 O4 3.205(11) . 2_866 no
O1 C16 3.144(13) . 2_866 no
O1 O5 3.187(11) . 2_866 no
O2 O19 2.995(11) . 1_655 no
O2 C11 3.280(13) . 2_765 no
O2 C10 3.284(12) . 2_765 no
O3 Cl1 3.163(9) . 1_655 no
O3 O6 3.106(9) . 2_765 no
O3 C29 3.397(12) . . no
O4 O13 3.236(10) . 2_766 no
O4 O12 3.211(11) . 2_766 no
O4 C25 3.268(12) . 2_766 no
O4 C24 3.280(13) . 2_766 no
O4 O1 3.205(11) . 2_866 no
O5 O1 3.187(11) . 2_866 no
O5 C28 3.407(12) . 1_655 no
O5 C31 3.350(12) . 1_655 no
O6 O3 3.106(9) . 2_765 no
O7 C26 3.345(11) . . no
O7 O11 3.158(10) . . no
O7 C23 3.243(11) . . no
O7 C23 3.264(12) . 2_655 no
O7 Cl2 3.377(10) . 2_665 no
O7 O11 2.980(10) . 2_655 no
O7 C40 3.397(18) . 2_665 no
O7 Cl1 3.332(8) . 2_665 no
O8 C21 3.353(11) . 2_755 no
O8 O9 3.136(9) . 2_755 no
O8 C2 3.376(11) . 2_755 no
O8 C3 3.287(11) . 2_755 no
O9 O8 3.136(9) . 2_755 no
O9 O18 3.203(10) . 2_765 no
O10 O15 3.188(11) . 2_655 no
O10 C5 3.283(12) . 2_755 no
O10 O18 3.009(11) . 2_765 no
O11 C20 3.352(12) . . no
O11 C19 3.238(12) . . no
O11 O7 3.158(10) . . no
O11 O7 2.980(10) . 2_655 no
O11 C3 3.410(11) . . no
O12 O4 3.211(11) . 2_766 no
O12 C29 3.321(12) . 2_766 no
O12 O17 3.128(11) . 2_766 no
O12 C28 3.414(12) . 2_766 no
O12 C5 3.332(11) . . no
O12 C4 3.342(12) . . no
O13 O1 3.123(10) . 1_455 no
O13 O4 3.236(10) . 2_766 no
O13 C28 3.189(11) . . no
O13 C31 3.359(12) . . no
O13 C13 3.175(11) . 1_455 no
O13 O16 3.106(9) . . no
O13 C17 3.394(12) . 1_455 no
O13 C14 3.215(11) . 1_455 no
O15 C22 3.227(12) . 2_655 no
O15 C19 3.419(12) . 2_655 no
O15 O10 3.188(11) . 2_655 no
O16 C6 3.236(11) . 2_766 no
O16 O13 3.106(9) . . no
O17 C40 3.365(19) . 2_776 no
O17 O12 3.128(11) . 2_766 no
O18 O9 3.203(10) . 2_765 no
O18 C22 3.149(12) . 2_765 no
O18 Cl2 3.300(10) . . no
O18 C4 3.367(12) . 1_565 no
O18 O10 3.009(11) . 2_765 no
O18 O20 3.194(12) . 2_776 no
O18 C21 3.271(12) . 2_765 no
O19 C17 3.412(12) . 1_455 no
O19 C14 3.156(12) . 1_455 no
O19 O2 2.995(11) . 1_455 no
O19 Cl1 3.271(10) . . no
O20 C30 3.257(14) . 2_776 no
O20 O18 3.194(12) . 2_776 no
O1 H25 2.7000 . . no
O2 H30 2.7100 . 2_765 no
O2 H29 2.7100 . 2_765 no
O3 H2 2.7600 . . no
O6 H2 2.9100 . 2_765 no
O7 H28 2.7600 . . no
O8 H22 2.7600 . . no
O9 H23 2.8300 . 2_755 no
O9 H31 2.8700 . 2_765 no
O10 H24 2.8300 . 2_755 no
O11 H22 2.6900 . . no
O14 H30 2.8400 . 2_665 no
O14 H28 2.8700 . . no
O15 H40A 2.8000 . 1_545 no
O16 H25 2.7700 . 2_766 no
O17 H40B 2.6300 . 2_776 no
O18 H23 2.4900 . 1_565 no
O18 H31 2.9100 . . no
O20 H24 2.8200 . 2_766 no
C2 O8 3.376(11) . 2_755 no
C3 O11 3.410(11) . . no
C3 C20 3.481(13) . . no
C3 C23 3.435(12) . . no
C3 C24 3.567(13) . . no
C3 O8 3.287(11) . 2_755 no
C3 C20 3.507(13) . 2_755 no
C4 C22 3.472(13) . 2_755 no
C4 C21 3.484(13) . 2_755 no
C4 O12 3.342(12) . . no
C4 O18 3.367(12) . 1_545 no
C5 O12 3.332(11) . . no
C5 O10 3.283(12) . 2_755 no
C6 O1 3.340(12) . . no
C6 C13 3.247(13) . . no
C6 O16 3.236(11) . 2_766 no
C9 C18 3.373(12) . . no
C9 C19 3.567(13) . . no
C9 C26 3.322(13) . . no
C10 O2 3.284(12) . 2_765 no
C11 O2 3.280(13) . 2_765 no
C12 C30 3.574(14) . . no
C12 C31 3.421(13) . . no
C13 C16 2.943(14) . . no
C13 P1 3.244(9) . . no
C13 O13 3.175(11) . 1_655 no
C13 C1 3.540(12) . . no
C13 C6 3.247(13) . . no
C13 C14 2.817(15) . . no
C13 C17 2.749(15) . . no
C14 O13 3.215(11) . 1_655 no
C14 P1 3.133(10) . . no
C14 P2 3.481(10) . . no
C14 C17 2.897(14) . . no
C14 O19 3.156(12) . 1_655 no
C14 C13 2.817(15) . . no
C14 C15 2.924(14) . . no
C15 C16 2.914(15) . . no
C15 C14 2.924(14) . . no
C15 C17 2.831(13) . . no
C15 P1 3.359(11) . . no
C15 P6 3.693(9) . . no
C16 P1 3.243(12) . . no
C16 C15 2.914(15) . . no
C16 C17 2.912(14) . . no
C16 C13 2.943(14) . . no
C16 O1 3.144(13) . 2_866 no
C17 O19 3.412(12) . 1_655 no
C17 C15 2.831(13) . . no
C17 C14 2.897(14) . . no
C17 O13 3.394(12) . 1_655 no
C17 O1 3.177(12) . 2_866 no
C17 C13 2.749(15) . . no
C17 C16 2.912(14) . . no
C18 P3 3.169(9) . . no
C18 C21 2.901(13) . . no
C18 C22 2.835(13) . . no
C18 C9 3.373(12) . . no
C18 P2 3.559(9) . . no
C18 C19 2.955(13) . . no
C19 O15 3.419(12) . 2_655 no
C19 O11 3.238(12) . . no
C19 C20 2.822(14) . . no
C19 P3 3.349(10) . . no
C19 Cl1 3.464(11) . 2_665 no
C19 C9 3.567(13) . . no
C19 C18 2.955(13) . . no
C19 C23 3.377(13) . . no
C19 C22 2.867(13) . . no
C20 P3 3.403(10) . . no
C20 C19 2.822(14) . . no
C20 C22 2.856(13) . . no
C20 O11 3.352(12) . . no
C20 C21 2.924(14) . . no
C20 C3 3.507(13) . 2_755 no
C20 C3 3.481(13) . . no
C21 C18 2.901(13) . . no
C21 P2 3.547(10) . . no
C21 C22 2.881(13) . . no
C21 P3 3.127(10) . . no
C21 C20 2.924(14) . . no
C21 O18 3.271(12) . 2_765 no
C21 O8 3.353(11) . 2_755 no
C21 C4 3.484(13) . 2_755 no
C22 C18 2.835(13) . . no
C22 C21 2.881(13) . . no
C22 O18 3.149(12) . 2_765 no
C22 C20 2.856(13) . . no
C22 C19 2.867(13) . . no
C22 O15 3.227(12) . 2_655 no
C22 C4 3.472(13) . 2_755 no
C23 C3 3.435(12) . . no
C23 C19 3.377(13) . . no
C23 C26 2.896(13) . . no
C23 P4 3.355(10) . . no
C23 O7 3.243(11) . . no
C23 O7 3.264(12) . 2_655 no
C23 C27 2.917(13) . . no
C23 C24 2.936(14) . . no
C24 C23 2.936(14) . . no
C24 P5 3.558(10) . . no
C24 P4 3.219(10) . . no
C24 C3 3.567(13) . . no
C24 O4 3.280(13) . 2_766 no
C24 C27 2.856(14) . . no
C24 C25 2.913(14) . . no
C25 P5 3.536(9) . . no
C25 O1 3.353(12) . 1_455 no
C25 P4 3.041(9) . . no
C25 C24 2.913(14) . . no
C25 O4 3.268(12) . 2_766 no
C25 C27 2.896(14) . . no
C25 C26 2.887(13) . . no
C26 C23 2.896(13) . . no
C26 P4 3.340(10) . . no
C26 O7 3.345(11) . . no
C26 C25 2.887(13) . . no
C26 C27 2.807(14) . . no
C26 C9 3.322(13) . . no
C27 C23 2.917(13) . . no
C27 C26 2.807(14) . . no
C27 C24 2.856(14) . . no
C27 C25 2.896(14) . . no
C28 O12 3.414(12) . 2_766 no
C28 C32 2.913(14) . . no
C28 O13 3.189(11) . . no
C28 P6 3.289(10) . . no
C28 C31 2.939(13) . . no
C28 O5 3.407(12) . 1_455 no
C28 P5 3.549(10) . . no
C28 C29 2.880(14) . . no
C29 P6 3.301(10) . . no
C29 O12 3.321(12) . 2_766 no
C29 O3 3.397(12) . . no
C29 C30 2.858(14) . . no
C29 C32 2.899(15) . . no
C29 C28 2.880(14) . . no
C30 P6 3.101(11) . . no
C30 C31 2.976(14) . . no
C30 C12 3.574(14) . . no
C30 Cl2 3.492(13) . . no
C30 C29 2.858(14) . . no
C30 C32 2.926(14) . . no
C30 O20 3.257(14) . 2_776 no
C31 O5 3.350(12) . 1_455 no
C31 C7 3.362(13) . . no
C31 C12 3.421(13) . . no
C31 O13 3.359(12) . . no
C31 P6 3.158(10) . . no
C31 C32 2.836(13) . . no
C31 C28 2.939(13) . . no
C31 C30 2.976(14) . . no
C32 C30 2.926(14) . . no
C32 C28 2.913(14) . . no
C32 C29 2.899(15) . . no
C32 C31 2.836(13) . . no
C40 O7 3.397(18) . 2_665 no
C40 O17 3.365(19) . 2_776 no
C13 H25 2.6100 . . no
C14 H1 3.0000 . . no
C15 H2 2.7800 . . no
C19 H28 2.7500 . . no
C20 H22 2.7200 . . no
C21 H1 3.0300 . . no
C21 H23 2.9200 . 2_755 no
C23 H22 2.9700 . . no
C26 H28 2.8000 . . no
C27 H40A 3.0300 . 1_545 no
C30 H31 2.8000 . . no
H1 C14 3.0000 . . no
H1 C21 3.0300 . . no
H2 O3 2.7600 . . no
H2 O6 2.9100 . 2_765 no
H2 C15 2.7800 . . no
H22 C20 2.7200 . . no
H22 C23 2.9700 . . no
H22 O11 2.6900 . . no
H22 O8 2.7600 . . no
H23 C21 2.9200 . 2_755 no
H23 O18 2.4900 . 1_545 no
H23 O9 2.8300 . 2_755 no
H24 O20 2.8200 . 2_766 no
H24 O10 2.8300 . 2_755 no
H25 O1 2.7000 . . no
H25 C13 2.6100 . . no
H25 O16 2.7700 . 2_766 no
H28 O7 2.7600 . . no
H28 O14 2.8700 . . no
H28 C26 2.8000 . . no
H28 C19 2.7500 . . no
H29 O2 2.7100 . 2_765 no
H30 O14 2.8400 . 2_665 no
H30 O2 2.7100 . 2_765 no
H31 O9 2.8700 . 2_765 no
H31 O18 2.9100 . . no
H31 C30 2.8000 . . no
H40A O15 2.8000 . 1_565 no
H40A C27 3.0300 . 1_565 no
H40B O17 2.6300 . 2_776 no

loop_
_geom_hbond_atom_site_label_D
_geom_hbond_atom_site_label_H
_geom_hbond_atom_site_label_A
_geom_hbond_distance_DH
_geom_hbond_distance_HA
_geom_hbond_distance_DA
_geom_hbond_angle_DHA
_geom_hbond_site_symmetry_A
_geom_hbond_publ_flag
C4 H23 O18 0.9500 2.4900 3.367(12) 153.00 1_545 yes

loop_
_geom_torsion_atom_site_label_1
_geom_torsion_atom_site_label_2
_geom_torsion_atom_site_label_3
_geom_torsion_atom_site_label_4
_geom_torsion
_geom_torsion_site_symmetry_1
_geom_torsion_site_symmetry_2
_geom_torsion_site_symmetry_3
_geom_torsion_site_symmetry_4
_geom_torsion_publ_flag
C13 W1 P1 P2 -115.1(3) . . . . no
C14 W1 P1 P2 -28.0(3) . . . . no
C15 W1 P1 P2 62.1(3) . . . . no
C16 W1 P1 P2 152.4(3) . . . . no
C13 W1 P1 P5 122.6(3) . . . . no
C14 W1 P1 P5 -150.2(3) . . . . no
C15 W1 P1 P5 -60.1(3) . . . . no
C16 W1 P1 P5 30.2(3) . . . . no
C13 W1 P1 C1 6.0(4) . . . . no
C14 W1 P1 C1 93.1(4) . . . . no
C15 W1 P1 C1 -176.7(4) . . . . no
C16 W1 P1 C1 -86.5(4) . . . . no
C21 W2 P3 P2 46.3(3) . . . . no
C18 W2 P3 P4 71.2(3) . . . . no
C19 W2 P3 P4 -21.2(3) . . . . no
C20 W2 P3 P4 -108.6(3) . . . . no
C21 W2 P3 P4 161.3(3) . . . . no
C18 W2 P3 C2 -162.4(4) . . . . no
C19 W2 P3 C2 105.3(4) . . . . no
C20 W2 P3 C2 17.9(5) . . . . no
C21 W2 P3 C2 -72.3(4) . . . . no
C18 W2 P3 P2 -43.8(3) . . . . no
C19 W2 P3 P2 -136.1(3) . . . . no
C20 W2 P3 P2 136.5(3) . . . . no
C26 W3 P4 P5 140.1(3) . . . . no
C23 W3 P4 C8 115.3(4) . . . . no
C24 W3 P4 C8 -154.1(4) . . . . no
C24 W3 P4 P5 -39.6(3) . . . . no
C25 W3 P4 P5 50.9(3) . . . . no
C23 W3 P4 P3 -12.6(3) . . . . no
C24 W3 P4 P3 78.0(3) . . . . no
C25 W3 P4 P3 168.4(3) . . . . no
C26 W3 P4 P3 -102.4(3) . . . . no
C23 W3 P4 P5 -130.2(3) . . . . no
C26 W3 P4 C8 25.5(4) . . . . no
C25 W3 P4 C8 -63.7(4) . . . . no
C30 W4 P6 C7 -72.4(4) . . . . no
C28 W4 P6 P5 -8.7(3) . . . . no
C30 W4 P6 P5 168.0(3) . . . . no
C31 W4 P6 P5 -99.3(3) . . . . no
C29 W4 P6 P5 80.2(3) . . . . no
C31 W4 P6 C7 20.3(4) . . . . no
C29 W4 P6 C7 -160.2(4) . . . . no
C28 W4 P6 C7 110.9(4) . . . . no
W1 P1 P2 P3 165.44(11) . . . . no
W1 P1 C1 C2 -154.9(6) . . . . no
W1 P1 P5 P4 165.01(11) . . . . no
W1 P1 P5 P6 66.74(15) . . . . no
C1 P1 P2 P3 32.7(3) . . . . no
P5 P1 P2 P3 -62.22(13) . . . . no
C1 P1 P5 P4 -64.4(3) . . . . no
C1 P1 P5 P6 -162.6(3) . . . . no
P2 P1 P5 P4 35.42(15) . . . . no
P2 P1 P5 P6 -62.85(14) . . . . no
P2 P1 C1 C2 -25.8(7) . . . . no
P5 P1 C1 C6 -97.1(7) . . . . no
P5 P1 C1 C2 75.4(7) . . . . no
P2 P1 C1 C6 161.7(7) . . . . no
W1 P1 C1 C6 32.6(8) . . . . no
P1 P2 P3 W2 -165.75(11) . . . . no
P1 P2 P3 P4 64.31(13) . . . . no
P1 P2 P3 C2 -32.3(3) . . . . no
W2 P3 C2 C3 -37.4(9) . . . . no
P2 P3 C2 C3 -161.6(7) . . . . no
P2 P3 C2 C1 24.7(7) . . . . no
P4 P3 C2 C1 -73.8(7) . . . . no
C2 P3 P4 W3 -66.3(3) . . . . no
W2 P3 P4 W3 72.46(16) . . . . no
W2 P3 P4 P5 -165.35(12) . . . . no
W2 P3 P4 C8 -61.7(3) . . . . no
P2 P3 P4 W3 -165.93(11) . . . . no
P2 P3 P4 P5 -43.73(14) . . . . no
P2 P3 P4 C8 59.9(3) . . . . no
W2 P3 C2 C1 148.9(6) . . . . no
C2 P3 P4 P5 55.9(3) . . . . no
C2 P3 P4 C8 159.6(4) . . . . no
P4 P3 C2 C3 100.0(7) . . . . no
C8 P4 P5 P6 0.8(3) . . . . no
W3 P4 C8 C7 121.7(7) . . . . no
P3 P4 C8 C7 -103.2(7) . . . . no
P3 P4 C8 C9 77.1(7) . . . . no
W3 P4 C8 C9 -58.0(8) . . . . no
P5 P4 C8 C9 -178.2(7) . . . . no
P3 P4 P5 P1 5.04(15) . . . . no
P3 P4 P5 P6 107.28(12) . . . . no
C8 P4 P5 P1 -101.5(3) . . . . no
W3 P4 P5 P6 -124.58(11) . . . . no
P5 P4 C8 C7 1.5(8) . . . . no
W3 P4 P5 P1 133.18(11) . . . . no
P1 P5 P6 W4 -130.51(11) . . . . no
P4 P5 P6 C7 -2.1(3) . . . . no
P1 P5 P6 C7 100.5(3) . . . . no
P4 P5 P6 W4 126.95(11) . . . . no
W4 P6 C7 C8 -123.9(7) . . . . no
P5 P6 C7 C8 3.7(8) . . . . no
W4 P6 C7 C12 51.3(8) . . . . no
P5 P6 C7 C12 178.9(7) . . . . no
P1 C1 C2 P3 0.8(10) . . . . no
C6 C1 C2 P3 173.5(7) . . . . no
C6 C1 C2 C3 -0.4(13) . . . . no
P1 C1 C6 C5 173.9(7) . . . . no
C2 C1 C6 C5 1.5(13) . . . . no
P1 C1 C2 C3 -173.1(7) . . . . no
C1 C2 C3 C4 0.2(13) . . . . no
P3 C2 C3 C4 -173.5(7) . . . . no
C2 C3 C4 C5 -1.2(13) . . . . no
C3 C4 C5 C6 2.4(14) . . . . no
C4 C5 C6 C1 -2.6(13) . . . . no
C8 C7 C12 C11 -2.1(14) . . . . no
P6 C7 C8 P4 -3.7(11) . . . . no
P6 C7 C8 C9 175.9(7) . . . . no
C12 C7 C8 P4 -178.8(7) . . . . no
C12 C7 C8 C9 0.8(13) . . . . no
P6 C7 C12 C11 -177.4(7) . . . . no
P4 C8 C9 C10 -179.4(7) . . . . no
C7 C8 C9 C10 1.0(13) . . . . no
C8 C9 C10 C11 -1.5(14) . . . . no
C9 C10 C11 C12 0.3(15) . . . . no
C10 C11 C12 C7 1.6(14) . . . . no

loop_
_platon_squeeze_void_nr
_platon_squeeze_void_average_x
_platon_squeeze_void_average_y
_platon_squeeze_void_average_z
_platon_squeeze_void_volume
_platon_squeeze_void_count_electrons
_platon_squeeze_void_content
1 0.317 0.278 0.190 7 1 ' '
2 0.500 1.000 0.500 96 38 CH2Cl2
3 0.683 0.722 0.809 7 1 ' '
